data_7213398
loop_
_publ_author_name
'Claramunt, Rosa Mar\'ia'
'L\'opez, Concepci\'on'
'Garc\'ia, Mar\'ia de los Angeles'
'Pierrot, Marcel'
'Giorgi, Michel'
'Elguero, Jos\'e'

_publ_section_title
;
 3(5)-(1-Adamantyl)pyrazoles: chemistry and molecular
 structure&#x200A;&#x2020;
;
_journal_issue 10
_journal_name_full 'Journal of the Chemical Society, Perkin Transactions 2'
_journal_page_first 2049
_journal_paper_doi 10.1039/b004690f
_journal_year 2000
_chemical_compound_source 'Local laboratory'
_chemical_formula_moiety 'C13 H18 Br N2 '
_chemical_formula_sum 'C13 H18 Br N2'
_chemical_formula_weight 282.226
_chemical_name_systematic
;
 ?
;
_space_group_IT_number 14
_symmetry_cell_setting monoclinic
_symmetry_space_group_name_Hall '-P 2ybc'
_symmetry_space_group_name_H-M 'P 1 21/c 1'
_atom_sites_solution_hydrogens mixed
_atom_sites_solution_primary direct
_atom_sites_solution_secondary difmap
_audit_creation_method maXus
_cell_angle_alpha 90.00(1)
_cell_angle_beta 152.539(1)
_cell_angle_gamma 90.00(1)
_cell_formula_units_Z 16
_cell_length_a 20.8303(9)
_cell_length_b 18.8385(9)
_cell_length_c 28.3817(9)
_cell_measurement_reflns_used 31742
_cell_measurement_temperature 298
_cell_measurement_theta_max 25.02
_cell_measurement_theta_min 1
_cell_volume 5135.9(4)
_computing_data_collection KappaCCD
_computing_data_reduction 'Denzo and Scalepak (Otwinowski & Minor, 1997)'
_computing_molecular_graphics 'Ortep (Johnson, 1976)'
_computing_publication_material 'maxus(Mackay et al., 1999)'
_computing_structure_refinement 'maxus(Mackay et al., 1999)'
_computing_structure_solution 'SIR92 (Altomare et al., 1994)'
_diffrn_measurement_device KappaCCD
_diffrn_measurement_method phi-scan
_diffrn_radiation_source 'fine-focus sealed tube'
_diffrn_radiation_type ' MoK\a'
_diffrn_radiation_wavelength_id all
_diffrn_reflns_av_R_equivalents 0.069
_diffrn_reflns_limit_h_max 0
_diffrn_reflns_limit_h_min -24
_diffrn_reflns_limit_k_max 0
_diffrn_reflns_limit_k_min -21
_diffrn_reflns_limit_l_max 33
_diffrn_reflns_limit_l_min -13
_diffrn_reflns_number 8607
_diffrn_reflns_theta_max 25.02
_exptl_absorpt_coefficient_mu 3.18
_exptl_absorpt_correction_T_max 1.380
_exptl_absorpt_correction_T_min 0.781
_exptl_absorpt_correction_type empirical
_exptl_absorpt_process_details 'Blessing, 1995'
_exptl_crystal_colour Colourless
_exptl_crystal_density_diffrn 1.470
_exptl_crystal_density_method 'not measured'
_exptl_crystal_description Prism
_exptl_crystal_F_000 2351
_exptl_crystal_size_max 0.35
_exptl_crystal_size_mid 0.25
_exptl_crystal_size_min 0.10
_refine_diff_density_max 1.16
_refine_diff_density_min -0.60
_refine_diff_density_rms 0.09
_refine_ls_extinction_method none
_refine_ls_goodness_of_fit_all 1.507
_refine_ls_goodness_of_fit_gt 1.654
_refine_ls_goodness_of_fit_ref 1.654
_refine_ls_hydrogen_treatment noref
_refine_ls_matrix_type full
_refine_ls_number_parameters 517
_refine_ls_number_reflns 4615
_refine_ls_R_factor_all 0.0906
_refine_ls_R_factor_gt 0.059
_refine_ls_shift/su_max 0.044
_refine_ls_shift/su_mean 0.009
_refine_ls_structure_factor_coef F^2^
_refine_ls_weighting_details ' w = 1 / ( s^2^(Fo^2^) + 0.03000 * Fo^2^)'
_refine_ls_weighting_scheme sigma
_refine_ls_wR_factor_all 0.066
_refine_ls_wR_factor_gt 0.056
_refine_ls_wR_factor_ref 0.056
_reflns_d_resolution_high 0.65
_reflns_d_resolution_low 1.85
_reflns_limit_h_max 24
_reflns_limit_h_min 0
_reflns_limit_k_max 21
_reflns_limit_k_min 0
_reflns_limit_l_max 24
_reflns_limit_l_min -27
_reflns_number_gt 4615
_reflns_number_total 8450
_reflns_threshold_expression 'I> 2.00 sigma(I)'
_cod_data_source_file b004690fsup1.cif
_cod_data_source_block global
_cod_depositor_comments
;
The following automatic conversions were performed:

'_symmetry_cell_setting' value 'Monoclinic' changed to 'monoclinic'
according to /home/saulius/struct/CIF-dictionaries/cif_core.dic
dictionary named 'cif_core.dic' version 2.4.2 from 2011-04-26.

Automatic conversion script
Id: cif_fix_values 1891 2012-01-12 08:04:46Z andrius 

The following automatic conversions were performed:

'_atom_sites_solution_hydrogens' value 'geom, diff' was changed to
'mixed'.

Automatic conversion script
Id: cif_fix_values 6452 2018-10-05 10:23:21Z andrius 
;
_cod_original_sg_symbol_H-M 'P 21/c        '
_cod_original_formula_sum 'C13 H18 Br N2 '
_cod_database_code 7213398

loop_
_symmetry_equiv_pos_as_xyz
+X,+Y,+Z
-X,-Y,-Z
'-X,+Y+ 1/2,-Z+ 1/2'
'+X,-Y+ 1/2,+Z+ 1/2'

loop_
_atom_site_label
_atom_site_fract_x
_atom_site_fract_y
_atom_site_fract_z
_atom_site_U_iso_or_equiv
_atom_site_occupancy
_atom_site_adp_type
Br3 0.953641(10) -0.882357(5) 0.042881(7) 0.15279(7) 1.00 Uij
Br4 0.744667(10) -0.583623(6) 0.048678(7) 0.15069(7) 1.00 Uij
Br2 0.328312(13) -0.905086(5) -0.368693(9) 0.26707(9) 1.00 Uij
Br1 0.786278(13) -0.664900(6) -0.201130(8) 0.19405(8) 1.00 Uij
N42 1.12124(7) -0.83148(3) 0.27679(5) 0.0943(4) 1.00 Uij
N2 0.46134(6) -0.74282(3) -0.48372(4) 0.0762(4) 1.00 Uij
N62 1.14674(6) -0.64103(3) 0.31270(4) 0.0986(4) 1.00 Uij
N41 1.23191(7) -0.82018(3) 0.32189(5) 0.1143(4) 1.00 Uij
N22 0.23539(7) -0.76163(3) -0.52762(5) 0.1274(4) 1.00 Uij
C69 1.01454(7) -0.53401(4) 0.13391(5) 0.0909(5) 1.00 Uij
C63 1.03664(7) -0.61967(4) 0.21533(5) 0.03429(18) 1.00 Uiso
C23 0.28076(7) -0.77378(4) -0.45423(5) 0.03546(18) 1.00 Uiso
N21 0.20015(7) -0.82075(4) -0.57512(5) 0.1579(5) 1.00 Uij
N61 1.11958(7) -0.64746(3) 0.34146(5) 0.1245(5) 1.00 Uij
C26 0.32253(8) -0.71627(4) -0.39371(5) 0.0941(5) 1.00 Uij
N1 0.43021(6) -0.67383(4) -0.50718(5) 0.0992(4) 1.00 Uij
C66 1.04259(7) -0.61103(4) 0.16702(5) 0.0866(5) 1.00 Uij
C68 1.18621(8) -0.63206(4) 0.24098(5) 0.0955(5) 1.00 Uij
C3 0.57919(7) -0.75598(4) -0.38304(5) 0.03761(19) 1.00 Uiso
C6 0.63414(7) -0.82945(4) -0.33799(5) 0.0758(5) 1.00 Uij
C44 1.05226(7) -0.85608(4) 0.16188(5) 0.03905(19) 1.00 Uiso
C74 1.02023(8) -0.52606(4) 0.08453(6) 0.1111(5) 1.00 Uij
C43 1.00727(8) -0.85409(4) 0.17775(5) 0.03837(19) 1.00 Uiso
C15 0.63398(8) -0.84425(4) -0.28472(6) 0.1065(5) 1.00 Uij
C46 0.87315(8) -0.87080(4) 0.11489(5) 0.0982(5) 1.00 Uij
C24 0.27716(8) -0.84772(4) -0.45297(6) 0.0493(2) 1.00 Uiso
C75 1.16235(9) -0.54799(4) 0.15867(6) 0.1348(6) 1.00 Uij
C45 1.19270(8) -0.83538(4) 0.25261(6) 0.0472(2) 1.00 Uiso
C13 0.83704(10) -0.92451(5) -0.16114(7) 0.1536(7) 1.00 Uij
C67 0.93312(8) -0.66013(4) 0.07186(6) 0.1111(5) 1.00 Uij
C70 0.93832(9) -0.65158(4) 0.02183(6) 0.1144(5) 1.00 Uij
C73 0.90889(8) -0.57415(4) -0.01007(5) 0.1038(5) 1.00 Uij
C7 0.78153(9) -0.83707(4) -0.26106(6) 0.1399(6) 1.00 Uij
C25 0.22663(9) -0.87189(5) -0.52797(6) 0.0588(2) 1.00 Uiso
C72 1.19169(8) -0.62466(5) 0.19134(6) 0.1081(6) 1.00 Uij
C11 0.53825(8) -0.88534(4) -0.42337(6) 0.1209(5) 1.00 Uij
C4 0.63063(8) -0.68900(4) -0.33688(6) 0.0490(2) 1.00 Uiso
C32 0.22194(9) -0.71281(5) -0.41851(7) 0.1733(7) 1.00 Uij
C49 0.83929(9) -0.94934(5) 0.08743(6) 0.1323(6) 1.00 Uij
C64 0.93042(7) -0.61070(4) 0.17895(5) 0.0450(2) 1.00 Uiso
C65 0.98994(9) -0.62961(5) 0.26034(7) 0.0610(2) 1.00 Uiso
C10 0.59869(11) -0.96027(5) -0.37380(7) 0.1874(7) 1.00 Uij
C9 0.74505(13) -0.96658(5) -0.29770(9) 0.2457(9) 1.00 Uij
C5 0.53199(9) -0.64022(4) -0.41835(7) 0.0577(2) 1.00 Uiso
C8 0.83880(9) -0.91279(5) -0.21288(7) 0.1346(6) 1.00 Uij
C12 0.59773(11) -0.97293(5) -0.32192(8) 0.2000(7) 1.00 Uij
C47 0.75113(10) -0.82974(5) 0.01284(7) 0.1649(7) 1.00 Uij
C54 0.69686(11) -0.96756(5) 0.01864(8) 0.1668(7) 1.00 Uij
C28 0.46976(10) -0.72869(5) -0.27887(7) 0.1414(7) 1.00 Uij
C53 0.58545(10) -0.92546(6) -0.07538(7) 0.1574(7) 1.00 Uij
C14 0.69107(10) -0.91768(5) -0.23749(7) 0.1647(7) 1.00 Uij
C30 0.35923(17) -0.58480(5) -0.35867(11) 0.2903(10) 1.00 Uij
C71 1.08183(10) -0.67331(4) 0.09736(7) 0.1576(7) 1.00 Uij
C34 0.26239(11) -0.65527(6) -0.35672(9) 0.2085(9) 1.00 Uij
C52 0.61301(10) -0.84828(6) -0.05351(8) 0.1540(7) 1.00 Uij
C55 0.71014(11) -0.95127(8) 0.07647(8) 0.1753(9) 1.00 Uij
C27 0.32102(13) -0.64405(5) -0.41864(8) 0.3099(9) 1.00 Uij
C35 0.40466(17) -0.66910(6) -0.24720(10) 0.2875(10) 1.00 Uij
C33 0.25879(12) -0.58463(6) -0.38324(7) 0.1979(8) 1.00 Uij
C29 0.50398(16) -0.60016(8) -0.24600(13) 0.3187(13) 1.00 Uij
C50 0.73748(14) -0.87256(10) 0.10244(10) 0.2526(13) 1.00 Uij
C31 0.50910(12) -0.66940(8) -0.21862(7) 0.1446(8) 1.00 Uij
C48 0.87337(11) -0.85277(6) 0.16701(8) 0.1912(8) 1.00 Uij
C51 0.62058(14) -0.82881(6) 0.00230(13) 0.2817(10) 1.00 Uij
H69A 1.082974 -0.503407 0.192444 0.050000 1.00 Uiso
H69B 0.923586 -0.520699 0.085553 0.050000 1.00 Uiso
H68A 1.205631 -0.680394 0.262116 0.050000 1.00 Uiso
H68B 1.255037 -0.601474 0.299566 0.050000 1.00 Uiso
H74 1.002829 -0.477651 0.064410 0.050000 1.00 Uiso
H15A 0.540680 -0.840879 -0.333551 0.050000 1.00 Uiso
H15B 0.691444 -0.809379 -0.232122 0.050000 1.00 Uiso
H75A 1.231755 -0.518228 0.218084 0.050000 1.00 Uiso
H75B 1.165719 -0.542671 0.127240 0.050000 1.00 Uiso
H45A 1.247187 -0.873878 0.275787 0.050000 1.00 Uiso
H45B 1.202553 -0.794693 0.238927 0.050000 1.00 Uiso
H13A 0.895219 -0.889575 -0.108459 0.050000 1.00 Uiso
H13B 0.872926 -0.971061 -0.131293 0.050000 1.00 Uiso
H67A 0.842711 -0.645470 0.023623 0.050000 1.00 Uiso
H67B 0.948100 -0.708922 0.089950 0.050000 1.00 Uiso
H70 0.870390 -0.681741 -0.037072 0.050000 1.00 Uiso
H73A 0.908778 -0.568562 -0.043761 0.050000 1.00 Uiso
H73B 0.819200 -0.561431 -0.056168 0.050000 1.00 Uiso
H7A 0.840403 -0.802672 -0.207684 0.050000 1.00 Uiso
H7B 0.780992 -0.828875 -0.294794 0.050000 1.00 Uiso
H25A 0.294332 -0.903297 -0.497472 0.050000 1.00 Uiso
H25B 0.141939 -0.897502 -0.577321 0.050000 1.00 Uiso
H72 1.282001 -0.638035 0.238699 0.050000 1.00 Uiso
H11A 0.533712 -0.877838 -0.459749 0.050000 1.00 Uiso
H11B 0.446369 -0.882256 -0.470062 0.050000 1.00 Uiso
H32A 0.223124 -0.757421 -0.401388 0.050000 1.00 Uiso
H32B 0.129797 -0.703704 -0.490138 0.050000 1.00 Uiso
H49A 0.912365 -0.977475 0.148579 0.050000 1.00 Uiso
H49B 0.830360 -0.960539 0.048756 0.050000 1.00 Uiso
H65A 0.981267 -0.589627 0.275463 0.050000 1.00 Uiso
H65B 0.938152 -0.668919 0.239105 0.050000 1.00 Uiso
H10 0.542624 -0.995711 -0.425505 0.050000 1.00 Uiso
H9A 0.742752 -0.957026 -0.332409 0.050000 1.00 Uiso
H9B 0.781423 -1.013383 -0.268748 0.050000 1.00 Uiso
H5A 0.493664 -0.614169 -0.417292 0.050000 1.00 Uiso
H5B 0.578861 -0.608099 -0.408748 0.050000 1.00 Uiso
H8 0.931923 -0.917249 -0.164160 0.050000 1.00 Uiso
H12A 0.628610 -1.020202 -0.294720 0.050000 1.00 Uiso
H12B 0.504662 -0.966480 -0.370974 0.050000 1.00 Uiso
H47A 0.745887 -0.842619 -0.023256 0.050000 1.00 Uiso
H47B 0.768410 -0.779702 0.026755 0.050000 1.00 Uiso
H54 0.676279 -1.017269 0.002535 0.050000 1.00 Uiso
H28A 0.534618 -0.727811 -0.262358 0.050000 1.00 Uiso
H28B 0.474760 -0.773848 -0.260025 0.050000 1.00 Uiso
H53A 0.497650 -0.936825 -0.118262 0.050000 1.00 Uiso
H53B 0.582421 -0.937177 -0.110256 0.050000 1.00 Uiso
H14 0.693107 -0.925641 -0.202763 0.050000 1.00 Uiso
H30 0.356188 -0.539735 -0.376418 0.050000 1.00 Uiso
H71A 1.086121 -0.669046 0.066476 0.050000 1.00 Uiso
H71B 1.100204 -0.721582 0.118223 0.050000 1.00 Uiso
H34 0.199488 -0.654196 -0.371407 0.050000 1.00 Uiso
H52 0.539048 -0.821486 -0.115871 0.050000 1.00 Uiso
H55A 0.786057 -0.977314 0.139518 0.050000 1.00 Uiso
H55B 0.625172 -0.963707 0.036909 0.050000 1.00 Uiso
H27A 0.229135 -0.635688 -0.490571 0.050000 1.00 Uiso
H27B 0.386512 -0.644352 -0.401538 0.050000 1.00 Uiso
H35A 0.404181 -0.714631 -0.232318 0.050000 1.00 Uiso
H35B 0.429327 -0.633134 -0.208669 0.050000 1.00 Uiso
H33A 0.166670 -0.576651 -0.455244 0.050000 1.00 Uiso
H33B 0.282662 -0.547430 -0.346031 0.050000 1.00 Uiso
H29A 0.532246 -0.562753 -0.206707 0.050000 1.00 Uiso
H29B 0.565709 -0.601754 -0.232379 0.050000 1.00 Uiso
H50 0.741662 -0.860773 0.138039 0.050000 1.00 Uiso
H31 0.600610 -0.677448 -0.146519 0.050000 1.00 Uiso
H48A 0.892594 -0.803139 0.183600 0.050000 1.00 Uiso
H48B 0.945458 -0.880221 0.228690 0.050000 1.00 Uiso
H51A 0.534758 -0.842083 -0.038655 0.050000 1.00 Uiso
H51B 0.635947 -0.778842 0.016455 0.050000 1.00 Uiso
H42 1.113215 -0.833222 0.309077 0.050000 1.00 Uiso
H2 0.392286 -0.782548 -0.542388 0.050000 1.00 Uiso
H22 0.200625 -0.715653 -0.563645 0.050000 1.00 Uiso
H62 1.235831 -0.664333 0.361603 0.050000 1.00 Uiso

loop_
_atom_site_aniso_label
_atom_site_aniso_U_11
_atom_site_aniso_U_22
_atom_site_aniso_U_33
_atom_site_aniso_U_12
_atom_site_aniso_U_13
_atom_site_aniso_U_23
Br3 0.07195(7) 0.09289(8) 0.05845(6) -.00908(6) 0.05936(6) -.01530(5)
Br4 0.05213(6) 0.11562(9) 0.06467(6) 0.02565(6) 0.05100(6) 0.02696(6)
Br2 0.15495(11) 0.04740(6) 0.11671(9) -.00805(7) 0.12551(10) 0.00238(6)
Br1 0.11337(10) 0.06070(7) 0.05200(7) -.01745(7) 0.06140(8) -.01895(5)
N42 0.0420(4) 0.0554(5) 0.0376(4) -.0107(4) 0.0352(4) -.0110(3)
N2 0.0329(4) 0.0406(4) 0.0290(4) 0.0000(3) 0.0247(4) 0.0029(3)
N62 0.0458(4) 0.0451(4) 0.0425(4) 0.0144(3) 0.0394(4) 0.0176(3)
N41 0.0531(5) 0.0488(5) 0.0480(4) -.0073(4) 0.0434(4) -.0042(3)
N22 0.0710(5) 0.0341(4) 0.0520(4) -.0023(4) 0.0552(5) -.0015(3)
C69 0.0440(5) 0.0355(5) 0.0384(5) 0.0028(4) 0.0359(5) 0.0019(4)
N21 0.0890(6) 0.0501(5) 0.0603(5) -.0188(4) 0.0668(5) -.0185(4)
N61 0.0601(5) 0.0689(5) 0.0504(4) 0.0077(4) 0.0516(5) 0.0104(3)
C26 0.0467(5) 0.0339(5) 0.0419(5) -.0075(4) 0.0403(5) -.0052(4)
N1 0.0411(4) 0.0502(5) 0.0400(4) 0.0051(4) 0.0321(4) 0.0099(3)
C66 0.0410(5) 0.0282(5) 0.0410(5) 0.0065(4) 0.0369(5) 0.0076(4)
C68 0.0455(5) 0.0391(5) 0.0412(5) 0.0073(4) 0.0384(5) 0.0125(4)
C6 0.0311(5) 0.0407(5) 0.0335(5) 0.0016(4) 0.0280(4) 0.0026(4)
C74 0.0545(6) 0.0298(5) 0.0527(5) 0.0026(4) 0.0480(5) 0.0081(4)
C15 0.0485(5) 0.0536(6) 0.0453(5) -.0054(4) 0.0419(5) -.0037(4)
C46 0.0482(5) 0.0353(5) 0.0435(5) -.0025(4) 0.0412(5) -.0041(4)
C75 0.0619(6) 0.0500(6) 0.0639(6) -.0055(5) 0.0568(6) 0.0024(4)
C13 0.0771(7) 0.0525(6) 0.0626(7) 0.0210(5) 0.0596(7) 0.0247(5)
C67 0.0535(6) 0.0393(5) 0.0506(5) -.0052(4) 0.0467(5) -.0013(4)
C70 0.0577(6) 0.0437(5) 0.0492(5) -.0020(5) 0.0487(6) -.0023(4)
C73 0.0482(5) 0.0571(6) 0.0409(5) 0.0011(5) 0.0395(5) 0.0052(4)
C7 0.0678(6) 0.0531(6) 0.0641(6) 0.0069(5) 0.0608(6) 0.0105(5)
C72 0.0393(5) 0.0623(6) 0.0525(5) 0.0206(5) 0.0407(5) 0.0235(5)
C11 0.0633(6) 0.0442(6) 0.0488(5) -.0066(5) 0.0500(5) -.0041(4)
C32 0.0768(7) 0.0612(7) 0.0870(7) -.0094(5) 0.0747(7) -.0141(5)
C49 0.0550(6) 0.0494(6) 0.0602(6) -.0067(5) 0.0466(6) -.0017(5)
C10 0.1082(9) 0.0377(6) 0.0776(7) -.0141(6) 0.0837(8) -.0106(5)
C9 0.1350(11) 0.0483(7) 0.1147(9) 0.0421(7) 0.1163(10) 0.0413(6)
C8 0.0551(6) 0.0640(7) 0.0605(6) 0.0234(5) 0.0489(6) 0.0218(5)
C12 0.1018(9) 0.0485(6) 0.0906(8) -.0109(6) 0.0846(8) 0.0041(5)
C47 0.0677(7) 0.0660(7) 0.0829(7) 0.0136(5) 0.0671(7) 0.0181(6)
C54 0.0761(8) 0.0493(6) 0.0757(8) -.0077(6) 0.0629(8) -.0001(6)
C28 0.0582(7) 0.0825(8) 0.0493(7) 0.0060(6) 0.0392(6) -.0154(5)
C53 0.0602(7) 0.0833(8) 0.0735(7) -.0205(6) 0.0575(7) -.0228(6)
C14 0.0858(8) 0.0633(7) 0.0688(7) 0.0028(6) 0.0710(7) 0.0117(6)
C30 0.1777(13) 0.0385(6) 0.1225(10) -.0324(8) 0.1387(12) -.0215(7)
C71 0.0818(7) 0.0551(6) 0.0695(7) 0.0089(5) 0.0705(7) 0.0054(5)
C34 0.0951(9) 0.0927(9) 0.0994(9) 0.0050(7) 0.0915(9) -.0099(7)
C52 0.0462(6) 0.1003(10) 0.0740(8) 0.0215(6) 0.0487(7) 0.0359(7)
C55 0.0698(8) 0.1360(12) 0.0576(8) -.0219(8) 0.0501(8) 0.0061(7)
C27 0.1943(12) 0.0507(7) 0.1285(9) -.0309(7) 0.1531(10) -.0240(6)
C35 0.1825(14) 0.0673(8) 0.1016(10) 0.0336(9) 0.1296(11) 0.0187(7)
C33 0.1102(10) 0.0636(8) 0.0672(7) 0.0323(7) 0.0728(8) 0.0080(6)
C29 0.1263(12) 0.1074(11) 0.1737(14) -.0826(10) 0.1346(13) -.1108(11)
C50 0.0964(10) 0.1984(16) 0.1092(11) -.0509(11) 0.0977(10) -.0648(11)
C31 0.0572(8) 0.1130(11) 0.0347(6) 0.0221(8) 0.0267(7) -.0124(6)
C48 0.0765(8) 0.1467(10) 0.0745(7) -.0417(7) 0.0678(7) -.0495(7)
C51 0.0975(10) 0.0630(8) 0.1799(14) -.0196(7) 0.1251(11) -.0317(9)

loop_
_atom_type_symbol
_atom_type_description
_atom_type_scat_dispersion_real
_atom_type_scat_dispersion_imag
_atom_type_scat_source
'C ' 'C ' 0.0033 0.0016 'Waasmaier & Kirfel, 1995'
'H ' 'H ' 0.0000 0.0000 'Waasmaier & Kirfel, 1995'
'N ' 'N ' 0.0061 0.0033 'Waasmaier & Kirfel, 1995'
Br Br -0.2901 2.4595 'Waasmaier & Kirfel, 1995'

loop_
_diffrn_radiation_wavelength
0.71073

loop_
_geom_angle_atom_site_label_1
_geom_angle_atom_site_label_2
_geom_angle_atom_site_label_3
_geom_angle
N41 N42 C43 113.18(6)
N1 N2 C3 113.73(6)
C63 N62 N61 113.82(5)
N42 N41 C45 106.11(7)
C23 N22 N21 114.74(6)
C66 C69 C74 111.12(6)
N62 C63 C66 122.70(6)
N62 C63 C64 104.50(6)
C66 C63 C64 132.79(6)
N22 C23 C26 123.53(6)
N22 C23 C24 103.33(6)
C26 C23 C24 133.13(6)
N22 N21 C25 102.88(6)
N62 N61 C65 103.51(6)
C23 C26 C32 110.15(6)
C23 C26 C28 111.10(6)
C23 C26 C27 111.32(6)
C32 C26 C28 109.22(7)
C32 C26 C27 107.32(7)
C28 C26 C27 107.62(7)
N2 N1 C5 105.42(6)
C69 C66 C63 111.67(6)
C69 C66 C68 107.56(6)
C69 C66 C67 108.89(6)
C63 C66 C68 111.38(6)
C63 C66 C67 109.98(6)
C68 C66 C67 107.20(6)
C66 C68 C72 111.50(6)
N2 C3 C6 123.64(6)
N2 C3 C4 105.09(6)
C6 C3 C4 131.27(7)
C3 C6 C15 109.76(6)
C3 C6 C7 110.54(6)
C3 C6 C11 110.15(6)
C15 C6 C7 109.47(6)
C15 C6 C11 106.91(6)
C7 C6 C11 109.93(6)
C43 C44 C45 108.25(6)
C69 C74 C75 110.35(6)
C69 C74 C73 108.82(6)
C75 C74 C73 108.96(6)
N42 C43 C44 103.91(6)
N42 C43 C46 120.97(6)
C44 C43 C46 135.11(7)
C6 C15 C14 110.48(6)
C43 C46 C49 109.96(7)
C43 C46 C47 110.82(6)
C43 C46 C48 113.82(7)
C49 C46 C47 106.43(6)
C49 C46 C48 108.45(7)
C47 C46 C48 107.05(7)
C23 C24 C25 106.06(7)
C74 C75 C72 109.74(6)
N41 C45 C44 108.55(7)
C8 C13 C14 110.31(7)
C66 C67 C70 110.36(6)
C67 C70 C73 109.23(6)
C67 C70 C71 109.44(6)
C73 C70 C71 110.14(7)
C74 C73 C70 109.73(6)
C6 C7 C8 110.11(7)
N21 C25 C24 112.97(8)
C68 C72 C75 109.44(6)
C68 C72 C71 109.50(7)
C75 C72 C71 109.54(6)
C6 C11 C10 108.55(6)
C3 C4 C5 105.15(7)
C26 C32 C34 111.84(7)
C46 C49 C54 110.85(7)
C63 C64 C65 104.51(7)
N61 C65 C64 113.65(7)
C11 C10 C9 110.58(7)
C11 C10 C12 108.99(8)
C9 C10 C12 110.44(8)
C10 C9 C8 109.85(8)
N1 C5 C4 110.58(7)
C13 C8 C7 108.96(7)
C13 C8 C9 109.67(8)
C7 C8 C9 108.30(7)
C10 C12 C14 108.80(7)
C46 C47 C52 111.29(7)
C49 C54 C53 109.81(8)
C49 C54 C55 107.33(9)
C53 C54 C55 110.72(9)
C26 C28 C31 109.95(7)
C54 C53 C52 111.68(8)
C15 C14 C13 110.42(7)
C15 C14 C12 109.06(7)
C13 C14 C12 109.48(8)
C27 C30 C33 110.24(10)
C27 C30 C29 107.67(11)
C33 C30 C29 108.84(9)
C70 C71 C72 108.81(6)
C32 C34 C35 108.94(9)
C32 C34 C33 108.82(8)
C35 C34 C33 109.14(9)
C47 C52 C53 110.29(9)
C47 C52 C51 109.03(9)
C53 C52 C51 108.81(9)
C54 C55 C50 111.81(9)
C26 C27 C30 110.92(7)
C34 C35 C31 112.23(8)
C30 C33 C34 109.60(8)
C30 C29 C31 111.10(9)
C55 C50 C48 108.61(11)
C55 C50 C51 109.00(9)
C48 C50 C51 107.20(11)
C28 C31 C35 108.37(11)
C28 C31 C29 109.85(11)
C35 C31 C29 108.62(10)
C46 C48 C50 112.32(8)
C52 C51 C50 109.26(8)

loop_
_geom_bond_atom_site_label_1
_geom_bond_atom_site_label_2
_geom_bond_distance
N42 N41 1.3271(9)
N42 C43 1.3696(8)
N2 N1 1.3365(7)
N2 C3 1.3432(8)
N62 C63 1.3457(8)
N62 N61 1.3494(7)
N41 C45 1.3288(8)
N22 C23 1.3380(8)
N22 N21 1.3565(7)
C69 C66 1.5346(9)
C69 C74 1.5147(9)
C63 C66 1.4910(9)
C63 C64 1.3914(9)
C23 C26 1.4929(9)
C23 C24 1.3970(9)
N21 C25 1.3088(9)
N61 C65 1.2933(9)
C26 C32 1.5077(10)
C26 C28 1.5311(11)
C26 C27 1.5206(10)
N1 C5 1.3289(9)
C66 C68 1.5389(9)
C66 C67 1.5557(10)
C68 C72 1.5177(10)
C3 C6 1.5044(9)
C3 C4 1.4018(9)
C6 C15 1.5402(9)
C6 C7 1.5224(10)
C6 C11 1.5429(9)
C44 C43 1.3535(8)
C44 C45 1.4044(10)
C74 C75 1.5192(10)
C74 C73 1.5355(10)
C43 C46 1.4971(9)
C15 C14 1.5150(10)
C46 C49 1.5225(11)
C46 C47 1.5437(10)
C46 C48 1.5138(11)
C24 C25 1.3677(9)
C75 C72 1.5208(10)
C13 C8 1.5173(11)
C13 C14 1.5048(12)
C67 C70 1.5254(9)
C70 C73 1.5290(10)
C70 C71 1.5254(10)
C7 C8 1.5598(11)
C72 C71 1.5359(11)
C11 C10 1.5534(12)
C4 C5 1.4075(10)
C32 C34 1.5289(12)
C49 C54 1.5660(12)
C64 C65 1.3847(9)
C10 C9 1.5126(13)
C10 C12 1.5090(12)
C9 C8 1.5141(13)
C12 C14 1.5287(12)
C47 C52 1.5267(12)
C54 C53 1.4647(12)
C54 C55 1.4346(14)
C28 C31 1.5349(13)
C53 C52 1.4820(13)
C30 C27 1.5401(12)
C30 C33 1.5081(15)
C30 C29 1.513(2)
C34 C35 1.4712(14)
C34 C33 1.4976(14)
C52 C51 1.4919(15)
C55 C50 1.523(2)
C35 C31 1.503(2)
C29 C31 1.473(2)
C50 C48 1.5179(14)
C50 C51 1.551(2)

loop_
_geom_contact_atom_site_label_1
_geom_contact_atom_site_label_2
_geom_contact_distance
_geom_contact_site_symmetry_1
_geom_contact_site_symmetry_2
N42 N21 2.8546(8) 1_555 1_656
N2 N41 2.9343(8) 1_555 1_454
N2 H62 2.6319(5) 1_555 1_454
N62 N1 2.7951(8) 1_555 1_656
N41 H2 1.9141(6) 1_555 1_656
N22 N61 2.8885(8) 1_555 1_454
N21 C48 3.4427(12) 1_555 1_454
N21 H42 1.8907(6) 1_555 1_454
N61 H22 1.9195(6) 1_555 1_656
N1 H62 1.8803(6) 1_555 1_454
C44 C9 3.8681(11) 1_555 2_735
C44 H9B 2.9327(6) 1_555 2_735
C74 C73 3.9683(10) 1_555 2_745
C74 H73A 3.1208(7) 1_555 2_745
C75 C73 3.7651(10) 1_555 2_745
C75 H73A 3.0127(8) 1_555 2_745
C45 C9 3.7802(11) 1_555 2_735
C45 H9B 2.8597(8) 1_555 2_735
C45 H2 3.0332(7) 1_555 1_656
C13 H33A 3.1762(10) 1_555 4_646
C73 H75B 3.0241(7) 1_555 2_745
C7 C65 3.8640(12) 1_555 4_545
C25 H42 2.8479(8) 1_555 1_454
C72 C53 3.9533(13) 1_555 4_646
C72 H53A 3.1688(9) 1_555 4_646
C4 H50 3.1075(7) 1_555 4_545
C32 C71 3.9565(12) 1_555 4_445
C49 C65 3.9467(12) 1_555 3_745
C65 C8 3.9208(13) 1_555 4_546
C65 H7B 3.1492(9) 1_555 4_546
C65 H49A 3.1145(9) 1_555 3_755
C65 H22 2.8171(8) 1_555 1_656
C9 H45A 3.0440(9) 1_555 2_735
C5 C50 3.7744(13) 1_555 4_545
C5 H50 3.0385(8) 1_555 4_545
C5 H62 2.9823(8) 1_555 1_454
C12 H33B 3.1342(9) 1_555 3_644
C53 H72 3.1681(10) 1_555 4_445
C14 H33B 3.0968(8) 1_555 3_644
C71 H32A 3.1906(8) 1_555 4_646
C52 H72 3.1976(9) 1_555 4_445
C50 H5B 3.0477(10) 1_555 4_546
H45A H9B 2.1665 1_555 2_735
H49A H65A 2.3544 1_555 3_745
H5B H50 2.3697 1_555 4_545
N42 N21 2.8546(8) 1_555 1_656
N2 N41 2.9343(8) 1_555 1_454
N2 H62 2.6319(5) 1_555 1_454
N62 N1 2.7951(8) 1_555 1_656
N41 H2 1.9141(6) 1_555 1_656
N22 N61 2.8885(8) 1_555 1_454
N21 C48 3.4427(12) 1_555 1_454
N21 H42 1.8907(6) 1_555 1_454
N61 H22 1.9195(6) 1_555 1_656
N1 H62 1.8803(6) 1_555 1_454
C44 C9 3.8681(11) 1_555 2_735
C44 H9B 2.9327(6) 1_555 2_735
C74 C73 3.9683(10) 1_555 2_745
C74 H73A 3.1208(7) 1_555 2_745
C75 C73 3.7651(10) 1_555 2_745
C75 H73A 3.0127(8) 1_555 2_745
C45 C9 3.7802(11) 1_555 2_735
C45 H9B 2.8597(8) 1_555 2_735
C45 H2 3.0332(7) 1_555 1_656
C13 H33A 3.1762(10) 1_555 4_646
C73 H75B 3.0241(7) 1_555 2_745
C7 C65 3.8640(12) 1_555 4_545
C25 H42 2.8479(8) 1_555 1_454
C72 C53 3.9533(13) 1_555 4_646
C72 H53A 3.1688(9) 1_555 4_646
C4 H50 3.1075(7) 1_555 4_545
C32 C71 3.9565(12) 1_555 4_445
C49 C65 3.9467(12) 1_555 3_745
C65 C8 3.9208(13) 1_555 4_546
C65 H7B 3.1492(9) 1_555 4_546
C65 H49A 3.1145(9) 1_555 3_755
C65 H22 2.8171(8) 1_555 1_656
C9 H45A 3.0440(9) 1_555 2_735
C5 C50 3.7744(13) 1_555 4_545
C5 H50 3.0385(8) 1_555 4_545
C5 H62 2.9823(8) 1_555 1_454
C12 H33B 3.1342(9) 1_555 3_644
C53 H72 3.1681(10) 1_555 4_445
C14 H33B 3.0968(8) 1_555 3_644
C71 H32A 3.1906(8) 1_555 4_646
C52 H72 3.1976(9) 1_555 4_445
C50 H5B 3.0477(10) 1_555 4_546
H45A H9B 2.1665 1_555 2_735
H49A H65A 2.3544 1_555 3_745
H5B H50 2.3697 1_555 4_545
